data_4026403
loop_
_publ_author_name
'Christopher P. Hencken'
'Douglas T. Genna'
'Maxime A. Siegler'
'Gary H. Posner'

_publ_contact_author_address
;Department of Chemistry
Johns Hopkins University
Baltimore
MD 21218
USA
;
_publ_contact_author_email ghp@jhu.edu
_publ_contact_author_name 'Gary H. Posner'
_publ_contact_author_phone '(410) 516-4670'
_publ_section_title
;
 Highly Stereocontrolled and Regiocontrolled Syntheses of
 2,3,4-Trisubstituted Alkanoates and Lactones
;
_journal_name_full 'Journal of Organic Chemistry'
_journal_page_first 5149
_journal_page_last 5155
_journal_paper_doi 10.1021/jo200795f
_journal_volume 76
_journal_year 2011
_chemical_formula_moiety 'C17 H20 Cl3 N O4'
_chemical_formula_sum 'C17 H20 Cl3 N O4'
_chemical_formula_weight 408.69
_chemical_name_systematic
; 
 ? 
;
_space_group_IT_number 14
_symmetry_cell_setting monoclinic
_symmetry_space_group_name_Hall '-P 2yn'
_symmetry_space_group_name_H-M 'P 1 21/n 1'
_atom_sites_solution_hydrogens difmap
_atom_sites_solution_primary direct
_atom_sites_solution_secondary difmap
_audit_creation_method SHELXL-97
_cell_angle_alpha 90.00
_cell_angle_beta 97.710(3)
_cell_angle_gamma 90.00
_cell_formula_units_Z 4
_cell_length_a 11.1507(3)
_cell_length_b 5.88417(15)
_cell_length_c 27.9019(8)
_cell_measurement_reflns_used 5963
_cell_measurement_temperature 110(2)
_cell_measurement_theta_max 25.13
_cell_measurement_theta_min 1.84
_cell_volume 1814.17(9)
_computing_cell_refinement
;
CrysAlisPro, Oxford Diffraction Ltd.,
Version 1.171.34.36 (release 02-08-2010 CrysAlis171 .NET)
(compiled Aug  2 2010,13:00:58)
;
_computing_data_collection
;
CrysAlisPro, Oxford Diffraction Ltd.,
Version 1.171.34.36 (release 02-08-2010 CrysAlis171 .NET)
(compiled Aug  2 2010,13:00:58)
;
_computing_data_reduction
;
CrysAlisPro, Oxford Diffraction Ltd.,
Version 1.171.34.36 (release 02-08-2010 CrysAlis171 .NET)
(compiled Aug  2 2010,13:00:58)
;
_computing_molecular_graphics 'SHELXTL v6.10 (Sheldrick, 2008)'
_computing_publication_material 'SHELXTL v6.10 (Sheldrick, 2008)'
_computing_structure_refinement 'SHELXL-97 (Sheldrick, 2008)'
_computing_structure_solution 'SHELXS-97 (Sheldrick, 2008)'
_diffrn_ambient_temperature 110(2)
_diffrn_detector_area_resol_mean 15.9890
_diffrn_measured_fraction_theta_full 1.000
_diffrn_measured_fraction_theta_max 1.000
_diffrn_measurement_device_type 'Goniometer KM4/Xcalibur, detector: Sapphire3'
_diffrn_measurement_method '\w scans'
_diffrn_radiation_monochromator graphite
_diffrn_radiation_source 'Enhance (Mo) X-ray Source'
_diffrn_radiation_type MoK\a
_diffrn_radiation_wavelength 0.71073
_diffrn_reflns_av_R_equivalents 0.0564
_diffrn_reflns_av_sigmaI/netI 0.0469
_diffrn_reflns_limit_h_max 13
_diffrn_reflns_limit_h_min -13
_diffrn_reflns_limit_k_max 6
_diffrn_reflns_limit_k_min -6
_diffrn_reflns_limit_l_max 32
_diffrn_reflns_limit_l_min -33
_diffrn_reflns_number 13408
_diffrn_reflns_theta_full 25.00
_diffrn_reflns_theta_max 25.00
_diffrn_reflns_theta_min 1.89
_exptl_absorpt_coefficient_mu 0.527
_exptl_absorpt_correction_T_max 0.983
_exptl_absorpt_correction_T_min 0.908
_exptl_absorpt_correction_type analytical
_exptl_absorpt_process_details
;
CrysAlisPro, Oxford Diffraction Ltd.,
Version 1.171.34.36 (release 02-08-2010 CrysAlis171 .NET)
(compiled Aug  2 2010,13:00:58)
Analytical numeric absorption correction using a multifaceted crystal
            model based on expressions derived by R.C. Clark & J.S. Reid.
(Clark, R. C. & Reid, J. S. (1995). Acta Cryst. A51, 887-897)
;
_exptl_crystal_colour colorless
_exptl_crystal_density_diffrn 1.496
_exptl_crystal_description lath
_exptl_crystal_F_000 848
_exptl_crystal_size_max 0.27
_exptl_crystal_size_mid 0.10
_exptl_crystal_size_min 0.04
_refine_diff_density_max 0.430
_refine_diff_density_min -0.338
_refine_diff_density_rms 0.061
_refine_ls_extinction_method none
_refine_ls_goodness_of_fit_ref 1.084
_refine_ls_hydrogen_treatment constr
_refine_ls_matrix_type full
_refine_ls_number_parameters 339
_refine_ls_number_reflns 3172
_refine_ls_number_restraints 580
_refine_ls_restrained_S_all 1.022
_refine_ls_R_factor_all 0.0570
_refine_ls_R_factor_gt 0.0427
_refine_ls_shift/su_max 0.004
_refine_ls_shift/su_mean 0.001
_refine_ls_structure_factor_coef Fsqd
_refine_ls_weighting_details 'calc w=1/[\s^2^(Fo^2^)+(0.0277P)^2^+1.6837P] where P=(Fo^2^+2Fc^2^)/3'
_refine_ls_weighting_scheme calc
_refine_ls_wR_factor_gt 0.0878
_refine_ls_wR_factor_ref 0.0937
_reflns_number_gt 2618
_reflns_number_total 3172
_reflns_threshold_expression I>2\s(I)
_cod_data_source_file jo200795f_si_002_5.cif
_cod_data_source_block 13
_cod_original_sg_symbol_H-M 'P 21/n'
_cod_database_code 4026403

loop_
_symmetry_equiv_pos_as_xyz
'x, y, z'
'-x+1/2, y+1/2, -z+1/2'
'-x, -y, -z'
'x-1/2, -y-1/2, z-1/2'

loop_
_atom_site_label
_atom_site_type_symbol
_atom_site_fract_x
_atom_site_fract_y
_atom_site_fract_z
_atom_site_U_iso_or_equiv
_atom_site_adp_type
_atom_site_occupancy
_atom_site_symmetry_multiplicity
_atom_site_calc_flag
_atom_site_refinement_flags
_atom_site_disorder_assembly
_atom_site_disorder_group
C1 C 0.2847(3) -0.0452(7) 0.18337(15) 0.0215(7) Uani 0.9422(18) 1 d PDU A 1
C2 C 0.3168(4) 0.1292(8) 0.21621(17) 0.0224(8) Uani 0.9422(18) 1 d PDU A 1
H2 H 0.2720 0.2670 0.2137 0.027 Uiso 0.9422(18) 1 calc PR A 1
C3 C 0.4138(4) 0.1035(9) 0.25259(18) 0.0213(8) Uani 0.9422(18) 1 d PDU A 1
H3 H 0.4349 0.2242 0.2747 0.026 Uiso 0.9422(18) 1 calc PR A 1
C4 C 0.4795(3) -0.0949(9) 0.25690(18) 0.0205(9) Uani 0.9422(18) 1 d PDU A 1
H4 H 0.5454 -0.1121 0.2820 0.025 Uiso 0.9422(18) 1 calc PR A 1
C5 C 0.4484(4) -0.2695(8) 0.2242(2) 0.0220(10) Uani 0.9422(18) 1 d PDU A 1
H5 H 0.4934 -0.4071 0.2268 0.026 Uiso 0.9422(18) 1 calc PR A 1
C6 C 0.3523(4) -0.2437(7) 0.1879(2) 0.0219(8) Uani 0.9422(18) 1 d PDU A 1
H6 H 0.3321 -0.3642 0.1657 0.026 Uiso 0.9422(18) 1 calc PR A 1
C7 C 0.1766(4) -0.0357(7) 0.14410(12) 0.0351(11) Uani 0.9422(18) 1 d PDU A 1
H7A H 0.1948 -0.1307 0.1167 0.042 Uiso 0.9422(18) 1 calc PR A 1
H7B H 0.1067 -0.1058 0.1569 0.042 Uiso 0.9422(18) 1 calc PR A 1
C8 C 0.1389(4) 0.1961(7) 0.12478(13) 0.0192(5) Uani 0.9422(18) 1 d PDU A 1
H8 H 0.1194 0.2940 0.1520 0.023 Uiso 0.9422(18) 1 calc PR A 1
C9 C 0.2028(3) 0.3286(5) 0.05754(11) 0.0160(6) Uani 0.9422(18) 1 d PDU A 1
C10 C 0.0341(3) 0.2112(6) 0.08229(14) 0.0187(6) Uani 0.9422(18) 1 d PDU A 1
H10 H -0.0238 0.3312 0.0901 0.022 Uiso 0.9422(18) 1 calc PR A 1
C11 C 0.3023(2) 0.3947(5) 0.02859(10) 0.0180(5) Uani 0.9422(18) 1 d PDU A 1
N1 N 0.0945(2) 0.2919(4) 0.04067(9) 0.0164(6) Uani 0.9422(18) 1 d PDU A 1
O1 O 0.2414(3) 0.2934(6) 0.10456(9) 0.0278(8) Uani 0.9422(18) 1 d PDU A 1
Cl1 Cl 0.38017(8) 0.14116(14) 0.01740(3) 0.0334(3) Uani 0.9422(18) 1 d PDU A 1
Cl2 Cl 0.40496(8) 0.58407(15) 0.06168(3) 0.0324(3) Uani 0.9422(18) 1 d PDU A 1
Cl3 Cl 0.24366(9) 0.52095(14) -0.02664(3) 0.0216(2) Uani 0.9422(18) 1 d PDU A 1
C1' C 0.278(4) -0.068(12) 0.178(3) 0.023(2) Uani 0.0578(18) 1 d PDU A 2
C2' C 0.305(6) 0.106(13) 0.211(3) 0.022(2) Uani 0.0578(18) 1 d PDU A 2
H2' H 0.2622 0.2456 0.2068 0.026 Uiso 0.0578(18) 1 calc PR A 2
C3' C 0.395(7) 0.081(16) 0.250(3) 0.021(2) Uani 0.0578(18) 1 d PDU A 2
H3' H 0.4124 0.2020 0.2725 0.025 Uiso 0.0578(18) 1 calc PR A 2
C4' C 0.459(7) -0.120(16) 0.257(3) 0.020(3) Uani 0.0578(18) 1 d PDU A 2
H4' H 0.5199 -0.1386 0.2838 0.025 Uiso 0.0578(18) 1 calc PR A 2
C5' C 0.432(7) -0.295(14) 0.224(4) 0.021(3) Uani 0.0578(18) 1 d PDU A 2
H5' H 0.4751 -0.4345 0.2285 0.025 Uiso 0.0578(18) 1 calc PR A 2
C6' C 0.343(7) -0.270(12) 0.185(3) 0.022(2) Uani 0.0578(18) 1 d PDU A 2
H6' H 0.3253 -0.3911 0.1629 0.026 Uiso 0.0578(18) 1 calc PR A 2
C7' C 0.192(7) -0.041(9) 0.131(2) 0.023(2) Uani 0.0578(18) 1 d PDU A 2
H7'1 H 0.2370 -0.0756 0.1040 0.027 Uiso 0.0578(18) 1 calc PR A 2
H7'2 H 0.1270 -0.1556 0.1311 0.027 Uiso 0.0578(18) 1 calc PR A 2
C8' C 0.135(5) 0.191(9) 0.1234(15) 0.0192(5) Uani 0.0578(18) 1 d PDU A 2
H8' H 0.1068 0.2526 0.1534 0.023 Uiso 0.0578(18) 1 calc PR A 2
C9' C 0.211(3) 0.308(8) 0.0589(12) 0.0217(17) Uani 0.0578(18) 1 d PDU A 2
C10' C 0.035(3) 0.213(6) 0.0784(19) 0.0187(6) Uani 0.0578(18) 1 d PDU A 2
H10' H -0.0171 0.3496 0.0802 0.022 Uiso 0.0578(18) 1 calc PR A 2
C11' C 0.303(2) 0.426(4) 0.0328(8) 0.0180(5) Uani 0.0578(18) 1 d PDU A 2
N1' N 0.113(3) 0.230(8) 0.0380(14) 0.017(2) Uani 0.0578(18) 1 d PDU A 2
O1' O 0.231(5) 0.332(11) 0.1070(12) 0.0278(8) Uani 0.0578(18) 1 d PDU A 2
Cl1' Cl 0.4310(12) 0.249(3) 0.0363(7) 0.053(3) Uani 0.0578(18) 1 d PDU A 2
Cl2' Cl 0.3464(14) 0.690(3) 0.0581(5) 0.0324(3) Uani 0.0578(18) 1 d PDU A 2
Cl3' Cl 0.2484(18) 0.446(3) -0.0287(6) 0.0216(2) Uani 0.0578(18) 1 d PDU A 2
C12 C -0.0382(2) -0.0049(4) 0.06702(9) 0.0182(6) Uani 1 1 d D . .
H12 H -0.0981 0.0346 0.0383 0.022 Uiso 1 1 calc R A 1
C13 C -0.1097(2) -0.0894(4) 0.10673(9) 0.0173(6) Uani 1 1 d . A .
C14 C -0.2767(2) 0.0371(4) 0.15023(9) 0.0177(5) Uani 1 1 d . A .
C15 C -0.3701(2) -0.1163(5) 0.12211(9) 0.0226(6) Uani 1 1 d . . .
H15A H -0.4380 -0.1384 0.1406 0.034 Uiso 1 1 calc R . .
H15B H -0.3332 -0.2636 0.1167 0.034 Uiso 1 1 calc R . .
H15C H -0.3994 -0.0460 0.0909 0.034 Uiso 1 1 calc R . .
C16 C -0.2242(2) -0.0613(5) 0.19892(9) 0.0241(6) Uani 1 1 d . . .
H16A H -0.1560 0.0325 0.2132 0.036 Uiso 1 1 calc R . .
H16B H -0.1961 -0.2167 0.1945 0.036 Uiso 1 1 calc R . .
H16C H -0.2866 -0.0631 0.2205 0.036 Uiso 1 1 calc R . .
C17 C -0.3284(2) 0.2712(4) 0.15603(10) 0.0263(6) Uani 1 1 d . . .
H17A H -0.2645 0.3723 0.1712 0.039 Uiso 1 1 calc R . .
H17B H -0.3932 0.2619 0.1765 0.039 Uiso 1 1 calc R . .
H17C H -0.3612 0.3313 0.1242 0.039 Uiso 1 1 calc R . .
O2 O 0.03752(16) -0.1763(3) 0.05262(6) 0.0238(4) Uani 1 1 d . A .
H2A H 0.0047 -0.2355 0.0268 0.036 Uiso 1 1 calc R . .
O3 O -0.10639(16) -0.2782(3) 0.12213(6) 0.0249(4) Uani 1 1 d . . .
O4 O -0.17925(15) 0.0812(3) 0.11966(6) 0.0200(4) Uani 1 1 d . . .

loop_
_atom_site_aniso_label
_atom_site_aniso_U_11
_atom_site_aniso_U_22
_atom_site_aniso_U_33
_atom_site_aniso_U_23
_atom_site_aniso_U_13
_atom_site_aniso_U_12
C1 0.0183(14) 0.0252(17) 0.0190(17) 0.0098(14) -0.0052(11) -0.0093(12)
C2 0.0173(16) 0.0229(17) 0.0255(19) 0.0046(13) -0.0021(13) -0.0002(13)
C3 0.018(2) 0.0270(18) 0.0186(15) -0.0025(13) -0.0003(13) -0.0034(15)
C4 0.013(2) 0.032(2) 0.0158(14) 0.0039(13) -0.0008(14) -0.0036(15)
C5 0.018(2) 0.0244(18) 0.0230(15) 0.0021(15) 0.0026(15) 0.0012(15)
C6 0.0247(16) 0.0230(17) 0.0171(15) -0.0001(13) -0.0002(12) -0.0079(13)
C7 0.032(2) 0.0332(16) 0.034(2) 0.0182(16) -0.0186(17) -0.0174(14)
C8 0.0153(12) 0.0274(12) 0.0146(11) -0.0007(10) 0.0012(9) -0.0014(10)
C9 0.0200(13) 0.0135(13) 0.0133(12) 0.0032(10) -0.0021(10) -0.0009(11)
C10 0.0174(11) 0.0248(13) 0.0139(13) 0.0015(10) 0.0013(9) 0.0036(10)
C11 0.0155(12) 0.0216(13) 0.0154(12) 0.0037(10) -0.0040(10) -0.0022(10)
N1 0.0132(11) 0.0212(15) 0.0149(11) 0.0005(10) 0.0019(9) 0.0028(10)
O1 0.0241(11) 0.0402(17) 0.0164(9) 0.0117(9) -0.0074(8) -0.0156(12)
Cl1 0.0294(5) 0.0276(4) 0.0457(5) 0.0105(4) 0.0139(4) 0.0107(4)
Cl2 0.0314(5) 0.0371(5) 0.0256(4) 0.0058(3) -0.0073(3) -0.0222(4)
Cl3 0.0223(4) 0.0259(5) 0.0157(3) 0.0071(4) -0.0007(3) -0.0004(4)
C1' 0.021(4) 0.025(4) 0.022(4) 0.005(3) -0.005(3) -0.007(3)
C2' 0.017(5) 0.026(4) 0.021(4) 0.004(4) -0.003(4) -0.004(4)
C3' 0.017(5) 0.026(4) 0.019(4) 0.002(4) -0.001(4) -0.002(4)
C4' 0.016(5) 0.027(4) 0.018(4) 0.002(4) 0.000(4) -0.002(4)
C5' 0.019(5) 0.025(4) 0.018(4) 0.003(4) 0.000(4) -0.004(4)
C6' 0.021(4) 0.025(4) 0.019(4) 0.005(4) -0.002(4) -0.005(4)
C7' 0.019(4) 0.027(3) 0.021(4) 0.003(4) -0.004(4) -0.003(3)
C8' 0.0153(12) 0.0274(12) 0.0146(11) -0.0007(10) 0.0012(9) -0.0014(10)
C9' 0.022(3) 0.025(4) 0.016(3) 0.008(3) -0.005(3) -0.008(3)
C10' 0.0174(11) 0.0248(13) 0.0139(13) 0.0015(10) 0.0013(9) 0.0036(10)
C11' 0.0155(12) 0.0216(13) 0.0154(12) 0.0037(10) -0.0040(10) -0.0022(10)
N1' 0.017(4) 0.021(5) 0.014(3) 0.004(4) -0.001(3) -0.002(4)
O1' 0.0241(11) 0.0402(17) 0.0164(9) 0.0117(9) -0.0074(8) -0.0156(12)
Cl1' 0.013(5) 0.034(5) 0.107(9) 0.030(6) -0.015(5) 0.002(5)
Cl2' 0.0314(5) 0.0371(5) 0.0256(4) 0.0058(3) -0.0073(3) -0.0222(4)
Cl3' 0.0223(4) 0.0259(5) 0.0157(3) 0.0071(4) -0.0007(3) -0.0004(4)
C12 0.0172(13) 0.0220(13) 0.0144(13) -0.0017(11) -0.0011(10) 0.0042(11)
C13 0.0117(12) 0.0224(14) 0.0159(13) -0.0040(11) -0.0048(10) 0.0002(11)
C14 0.0153(13) 0.0216(13) 0.0165(13) 0.0016(11) 0.0033(10) -0.0038(11)
C15 0.0170(13) 0.0284(15) 0.0210(14) -0.0003(12) -0.0023(11) -0.0043(11)
C16 0.0223(14) 0.0291(15) 0.0195(15) 0.0013(12) -0.0018(11) -0.0033(12)
C17 0.0253(15) 0.0249(14) 0.0291(16) -0.0026(12) 0.0055(12) 0.0004(12)
O2 0.0223(10) 0.0304(10) 0.0173(10) -0.0075(8) -0.0026(8) 0.0071(8)
O3 0.0229(10) 0.0215(10) 0.0294(11) -0.0004(8) 0.0007(8) 0.0005(8)
O4 0.0175(9) 0.0209(9) 0.0221(10) 0.0018(8) 0.0049(8) -0.0021(7)

loop_
_atom_type_symbol
_atom_type_description
_atom_type_scat_dispersion_real
_atom_type_scat_dispersion_imag
_atom_type_scat_source
C C 0.0033 0.0016 'International Tables Vol C Tables 4.2.6.8 and 6.1.1.4'
H H 0.0000 0.0000 'International Tables Vol C Tables 4.2.6.8 and 6.1.1.4'
Cl Cl 0.1484 0.1585 'International Tables Vol C Tables 4.2.6.8 and 6.1.1.4'
N N 0.0061 0.0033 'International Tables Vol C Tables 4.2.6.8 and 6.1.1.4'
O O 0.0106 0.0060 'International Tables Vol C Tables 4.2.6.8 and 6.1.1.4'

loop_
_geom_angle_atom_site_label_1
_geom_angle_atom_site_label_2
_geom_angle_atom_site_label_3
_geom_angle
C6 C1 C2 118.2(3)
C6 C1 C7 117.8(3)
C2 C1 C7 123.9(3)
C3 C2 C1 120.5(3)
C3 C2 H2 119.7
C1 C2 H2 119.7
C4 C3 C2 120.7(3)
C4 C3 H3 119.7
C2 C3 H3 119.7
C3 C4 C5 119.2(3)
C3 C4 H4 120.4
C5 C4 H4 120.4
C6 C5 C4 120.1(3)
C6 C5 H5 120.0
C4 C5 H5 120.0
C5 C6 C1 121.3(3)
C5 C6 H6 119.4
C1 C6 H6 119.4
C8 C7 C1 116.6(3)
C8 C7 H7A 108.1
C1 C7 H7A 108.1
C8 C7 H7B 108.1
C1 C7 H7B 108.1
H7A C7 H7B 107.3
O1 C8 C7 107.4(3)
O1 C8 C10 103.4(2)
C7 C8 C10 118.1(3)
O1 C8 H8 109.2
C7 C8 H8 109.2
C10 C8 H8 109.2
N1 C9 O1 120.4(2)
N1 C9 C11 125.7(2)
O1 C9 C11 113.7(2)
N1 C10 C12 108.8(2)
N1 C10 C8 103.9(2)
C12 C10 C8 118.6(3)
N1 C10 H10 108.4
C12 C10 H10 108.4
C8 C10 H10 108.4
C9 C11 Cl3 111.42(19)
C9 C11 Cl2 110.75(19)
Cl3 C11 Cl2 109.30(15)
C9 C11 Cl1 106.8(2)
Cl3 C11 Cl1 109.54(15)
Cl2 C11 Cl1 108.91(15)
C9 N1 C10 105.9(2)
C9 O1 C8 105.9(2)
C6' C1' C2' 119(2)
C6' C1' C7' 118(2)
C2' C1' C7' 123(2)
C3' C2' C1' 121(2)
C3' C2' H2' 119.6
C1' C2' H2' 119.6
C4' C3' C2' 120(2)
C4' C3' H3' 119.9
C2' C3' H3' 119.9
C3' C4' C5' 119(2)
C3' C4' H4' 120.5
C5' C4' H4' 120.5
C6' C5' C4' 121(2)
C6' C5' H5' 119.7
C4' C5' H5' 119.7
C5' C6' C1' 121(2)
C5' C6' H6' 119.6
C1' C6' H6' 119.6
C8' C7' C1' 115(2)
C8' C7' H7'1 108.4
C1' C7' H7'1 108.4
C8' C7' H7'2 108.4
C1' C7' H7'2 108.4
H7'1 C7' H7'2 107.5
O1' C8' C7' 104(2)
O1' C8' C10' 99.8(17)
C7' C8' C10' 116(3)
O1' C8' H8' 112.1
C7' C8' H8' 112.1
C10' C8' H8' 112.1
N1' C9' O1' 121.0(19)
N1' C9' C11' 124(2)
O1' C9' C11' 114(2)
N1' C10' C12 104(3)
N1' C10' C8' 101.0(17)
C12 C10' C8' 113(3)
N1' C10' H10' 112.5
C12 C10' H10' 112.5
C8' C10' H10' 112.5
C9' C11' Cl3' 109.9(16)
C9' C11' Cl2' 112.6(19)
Cl3' C11' Cl2' 112.1(14)
C9' C11' Cl1' 108(2)
Cl3' C11' Cl1' 105.6(13)
Cl2' C11' Cl1' 108.8(14)
C9' N1' C10' 103.2(17)
C9' O1' C8' 103.0(18)
O2 C12 C10' 109.5(16)
O2 C12 C13 111.4(2)
C10' C12 C13 116.0(17)
O2 C12 C10 111.1(2)
C13 C12 C10 111.9(2)
O2 C12 H12 107.4
C10' C12 H12 104.6
C13 C12 H12 107.4
C10 C12 H12 107.4
O3 C13 O4 126.1(2)
O3 C13 C12 124.8(2)
O4 C13 C12 109.0(2)
O4 C14 C17 102.76(19)
O4 C14 C15 108.08(19)
C17 C14 C15 110.7(2)
O4 C14 C16 110.78(19)
C17 C14 C16 111.0(2)
C15 C14 C16 113.0(2)
C14 C15 H15A 109.5
C14 C15 H15B 109.5
H15A C15 H15B 109.5
C14 C15 H15C 109.5
H15A C15 H15C 109.5
H15B C15 H15C 109.5
C14 C16 H16A 109.5
C14 C16 H16B 109.5
H16A C16 H16B 109.5
C14 C16 H16C 109.5
H16A C16 H16C 109.5
H16B C16 H16C 109.5
C14 C17 H17A 109.5
C14 C17 H17B 109.5
H17A C17 H17B 109.5
C14 C17 H17C 109.5
H17A C17 H17C 109.5
H17B C17 H17C 109.5
C12 O2 H2A 109.5
C13 O4 C14 120.91(19)

loop_
_geom_bond_atom_site_label_1
_geom_bond_atom_site_label_2
_geom_bond_distance
C1 C6 1.386(4)
C1 C2 1.390(4)
C1 C7 1.518(4)
C2 C3 1.388(4)
C2 H2 0.9500
C3 C4 1.375(4)
C3 H3 0.9500
C4 C5 1.387(4)
C4 H4 0.9500
C5 C6 1.380(4)
C5 H5 0.9500
C6 H6 0.9500
C7 C8 1.506(4)
C7 H7A 0.9900
C7 H7B 0.9900
C8 O1 1.458(3)
C8 C10 1.551(3)
C8 H8 1.0000
C9 N1 1.255(3)
C9 O1 1.341(3)
C9 C11 1.508(4)
C10 N1 1.496(3)
C10 C12 1.535(4)
C10 H10 1.0000
C11 Cl3 1.756(3)
C11 Cl2 1.767(3)
C11 Cl1 1.775(3)
C1' C6' 1.385(17)
C1' C2' 1.385(17)
C1' C7' 1.519(17)
C2' C3' 1.385(18)
C2' H2' 0.9500
C3' C4' 1.380(18)
C3' H3' 0.9500
C4' C5' 1.384(18)
C4' H4' 0.9500
C5' C6' 1.379(18)
C5' H5' 0.9500
C6' H6' 0.9500
C7' C8' 1.514(19)
C7' H7'1 0.9900
C7' H7'2 0.9900
C8' O1' 1.472(18)
C8' C10' 1.564(18)
C8' H8' 1.0000
C9' N1' 1.259(17)
C9' O1' 1.340(17)
C9' C11' 1.501(16)
C10' N1' 1.508(18)
C10' C12 1.532(19)
C10' H10' 1.0000
C11' Cl3' 1.744(17)
C11' Cl2' 1.754(17)
C11' Cl1' 1.760(18)
C12 O2 1.408(3)
C12 C13 1.532(3)
C12 H12 1.0000
C13 O3 1.190(3)
C13 O4 1.347(3)
C14 O4 1.491(3)
C14 C17 1.510(3)
C14 C15 1.515(3)
C14 C16 1.520(3)
C15 H15A 0.9800
C15 H15B 0.9800
C15 H15C 0.9800
C16 H16A 0.9800
C16 H16B 0.9800
C16 H16C 0.9800
C17 H17A 0.9800
C17 H17B 0.9800
C17 H17C 0.9800
O2 H2A 0.8400

loop_
_geom_hbond_atom_site_label_D
_geom_hbond_atom_site_label_H
_geom_hbond_atom_site_label_A
_geom_hbond_distance_DH
_geom_hbond_distance_HA
_geom_hbond_distance_DA
_geom_hbond_angle_DHA
_geom_hbond_site_symmetry_A
O2 H2A N1 0.84 2.08 2.894(3) 164 3
O2 H2A N1' 0.84 2.08 2.86(4) 153 3

loop_
_geom_torsion_atom_site_label_1
_geom_torsion_atom_site_label_2
_geom_torsion_atom_site_label_3
_geom_torsion_atom_site_label_4
_geom_torsion
C6 C1 C2 C3 -0.20(11)
C7 C1 C2 C3 176.9(4)
C1 C2 C3 C4 -0.24(12)
C2 C3 C4 C5 0.4(2)
C3 C4 C5 C6 -0.2(3)
C4 C5 C6 C1 -0.2(3)
C2 C1 C6 C5 0.4(2)
C7 C1 C6 C5 -176.9(4)
C6 C1 C7 C8 -153.8(3)
C2 C1 C7 C8 29.1(5)
C1 C7 C8 O1 59.8(4)
C1 C7 C8 C10 176.1(3)
O1 C8 C10 N1 6.5(3)
C7 C8 C10 N1 -111.9(3)
O1 C8 C10 C12 127.2(3)
C7 C8 C10 C12 8.9(4)
N1 C9 C11 Cl3 23.0(4)
O1 C9 C11 Cl3 -161.8(2)
N1 C9 C11 Cl2 144.9(3)
O1 C9 C11 Cl2 -39.9(3)
N1 C9 C11 Cl1 -96.6(3)
O1 C9 C11 Cl1 78.5(3)
O1 C9 N1 C10 0.0(4)
C11 C9 N1 C10 174.8(3)
C12 C10 N1 C9 -131.4(3)
C8 C10 N1 C9 -4.2(3)
N1 C9 O1 C8 4.5(4)
C11 C9 O1 C8 -170.9(3)
C7 C8 O1 C9 119.1(3)
C10 C8 O1 C9 -6.5(3)
C6' C1' C2' C3' -0.01(15)
C7' C1' C2' C3' -173(7)
C1' C2' C3' C4' -0.01(15)
C2' C3' C4' C5' 0.0(3)
C3' C4' C5' C6' 0.0(4)
C4' C5' C6' C1' 0.0(4)
C2' C1' C6' C5' 0.0(3)
C7' C1' C6' C5' 173(7)
C6' C1' C7' C8' -174(5)
C2' C1' C7' C8' -1(9)
C1' C7' C8' O1' 78(6)
C1' C7' C8' C10' -174(6)
O1' C8' C10' N1' 33(4)
C7' C8' C10' N1' -78(4)
O1' C8' C10' C12 144(3)
C7' C8' C10' C12 33(4)
N1' C9' C11' Cl3' 3(5)
O1' C9' C11' Cl3' -165(4)
N1' C9' C11' Cl2' 128(4)
O1' C9' C11' Cl2' -39(5)
N1' C9' C11' Cl1' -112(5)
O1' C9' C11' Cl1' 81(5)
O1' C9' N1' C10' 7(7)
C11' C9' N1' C10' -159(4)
C12 C10' N1' C9' -143(4)
C8' C10' N1' C9' -25(4)
N1' C9' O1' C8' 16(7)
C11' C9' O1' C8' -177(3)
C7' C8' O1' C9' 91(5)
C10' C8' O1' C9' -29(5)
N1' C10' C12 O2 43(3)
C8' C10' C12 O2 -66(3)
N1' C10' C12 C13 170(2)
C8' C10' C12 C13 61(2)
C8' C10' C12 C10 47(26)
N1 C10 C12 O2 58.6(3)
C8 C10 C12 O2 -59.6(3)
N1 C10 C12 C10' -9(26)
C8 C10 C12 C10' -127(26)
N1 C10 C12 C13 -176.2(2)
C8 C10 C12 C13 65.5(3)
O2 C12 C13 O3 -3.2(3)
C10' C12 C13 O3 -129(2)
C10 C12 C13 O3 -128.2(3)
O2 C12 C13 O4 179.19(18)
C10' C12 C13 O4 53(2)
C10 C12 C13 O4 54.2(3)
O3 C13 O4 C14 -10.0(4)
C12 C13 O4 C14 167.62(19)
C17 C14 O4 C13 179.3(2)
C15 C14 O4 C13 -63.7(3)
C16 C14 O4 C13 60.6(3)
